data_1547861
loop_
_publ_author_name
'Chaudhari, Prakash D.'
'Hong, Bor-Cherng'
'Lee, Gene-Hsiang'

_publ_section_title
;
 Organocatalytic Enantioselective Michael-Michael-Michael-Aldol
 Condensation Reactions: Control of Six Stereocenters in a
 Quadruple-Cascade Asymmetric Synthesis of Polysubstituted Spirocyclic
 Oxindoles.
;
_journal_issue 22
_journal_name_full 'Organic letters'
_journal_page_first 6112
_journal_page_last 6115
_journal_paper_doi 10.1021/acs.orglett.7b02962
_journal_volume 19
_journal_year 2017
_chemical_absolute_configuration ad
_chemical_formula_sum 'C32 H28 Br2 N2 O4.5'
_chemical_formula_weight 672.38
_space_group_crystal_system monoclinic
_space_group_IT_number 5
_space_group_name_Hall 'C 2y'
_space_group_name_H-M_alt 'C 1 2 1'
_symmetry_space_group_name_Hall 'C 2y'
_symmetry_space_group_name_H-M 'C 1 2 1'
_atom_sites_solution_hydrogens geom
_audit_creation_method SHELXL-2014/7
_cell_angle_alpha 90
_cell_angle_beta 98.8598(7)
_cell_angle_gamma 90
_cell_formula_units_Z 4
_cell_length_a 23.9252(5)
_cell_length_b 10.3277(2)
_cell_length_c 12.9767(3)
_cell_measurement_reflns_used 9761
_cell_measurement_temperature 200(2)
_cell_measurement_theta_max 70.10
_cell_measurement_theta_min 4.67
_cell_volume 3168.18(12)
_computing_cell_refinement 'Bruker SAINT'
_computing_data_collection 'Bruker APEX3'
_computing_data_reduction 'Bruker SAINT'
_computing_molecular_graphics 'Bruker SHELXTL'
_computing_publication_material 'Bruker SHELXTL'
_computing_structure_refinement 'SHELXL-2014/7 (Sheldrick, 2014)'
_computing_structure_solution 'SHELXS-97 (Sheldrick 2008)'
_diffrn_ambient_temperature 200(2)
_diffrn_measured_fraction_theta_full 0.991
_diffrn_measured_fraction_theta_max 0.992
_diffrn_measurement_device_type 'Bruker D8 VENTURE'
_diffrn_measurement_method '\f and \w scans'
_diffrn_radiation_type CuK\a
_diffrn_radiation_wavelength 1.54178
_diffrn_reflns_av_R_equivalents 0.0119
_diffrn_reflns_av_unetI/netI 0.0245
_diffrn_reflns_Laue_measured_fraction_full 0.991
_diffrn_reflns_Laue_measured_fraction_max 0.992
_diffrn_reflns_limit_h_max 29
_diffrn_reflns_limit_h_min -29
_diffrn_reflns_limit_k_max 12
_diffrn_reflns_limit_k_min -12
_diffrn_reflns_limit_l_max 15
_diffrn_reflns_limit_l_min -15
_diffrn_reflns_number 10182
_diffrn_reflns_point_group_measured_fraction_full 0.985
_diffrn_reflns_point_group_measured_fraction_max 0.985
_diffrn_reflns_theta_full 67.679
_diffrn_reflns_theta_max 69.989
_diffrn_reflns_theta_min 4.672
_exptl_absorpt_coefficient_mu 3.562
_exptl_absorpt_correction_T_max 0.7533
_exptl_absorpt_correction_T_min 0.5084
_exptl_absorpt_correction_type multi-scan
_exptl_absorpt_process_details 'SADABS (Bruker, 2016)'
_exptl_crystal_colour colourless
_exptl_crystal_density_diffrn 1.410
_exptl_crystal_description needle
_exptl_crystal_F_000 1360
_exptl_crystal_size_max 0.247
_exptl_crystal_size_mid 0.107
_exptl_crystal_size_min 0.106
_refine_diff_density_max 0.425
_refine_diff_density_min -0.320
_refine_diff_density_rms 0.045
_refine_ls_abs_structure_details
; 
 Flack x determined using 2668 quotients [(I+)-(I-)]/[(I+)+(I-)] 
 (Parsons, Flack and Wagner, Acta Cryst. B69 (2013) 249-259). 
;
_refine_ls_abs_structure_Flack 0.024(4)
_refine_ls_extinction_method none
_refine_ls_goodness_of_fit_ref 1.050
_refine_ls_hydrogen_treatment constr
_refine_ls_matrix_type full
_refine_ls_number_parameters 396
_refine_ls_number_reflns 5917
_refine_ls_number_restraints 73
_refine_ls_restrained_S_all 1.115
_refine_ls_R_factor_all 0.0308
_refine_ls_R_factor_gt 0.0305
_refine_ls_shift/su_max 0.000
_refine_ls_shift/su_mean 0.000
_refine_ls_structure_factor_coef Fsqd
_refine_ls_weighting_details 'w=1/[\s^2^(Fo^2^)+(0.0545P)^2^+1.5115P] where P=(Fo^2^+2Fc^2^)/3'
_refine_ls_weighting_scheme calc
_refine_ls_wR_factor_gt 0.0872
_refine_ls_wR_factor_ref 0.0876
_reflns_Friedel_coverage 0.875
_reflns_Friedel_fraction_full 0.979
_reflns_Friedel_fraction_max 0.977
_reflns_number_gt 5832
_reflns_number_total 5917
_reflns_threshold_expression 'I > 2\s(I)'
_cod_data_source_file ol7b02962_si_004.cif
_cod_data_source_block ic18259
_cod_depositor_comments 'Adding full bibliography for 1547860--1547863.cif.'
_cod_original_formula_sum 'C32 H28 Br2 N2 O4.50'
_cod_database_code 1547861
_shelx_shelxl_version_number 2014/7
_shelx_space_group_comment
; 
The symmetry employed for this shelxl refinement is uniquely defined 
by the following loop, which should always be used as a source of 
symmetry information in preference to the above space-group names. 
They are only intended as comments. 
;
_shelx_estimated_absorpt_t_min 0.473
_shelx_estimated_absorpt_t_max 0.704

loop_
_space_group_symop_operation_xyz
'x, y, z'
'-x, y, -z'
'x+1/2, y+1/2, z'
'-x+1/2, y+1/2, -z'

loop_
_atom_site_label
_atom_site_type_symbol
_atom_site_fract_x
_atom_site_fract_y
_atom_site_fract_z
_atom_site_U_iso_or_equiv
_atom_site_adp_type
_atom_site_occupancy
_atom_site_site_symmetry_order
_atom_site_calc_flag
_atom_site_refinement_flags_posn
_atom_site_refinement_flags_adp
_atom_site_refinement_flags_occupancy
_atom_site_disorder_assembly
_atom_site_disorder_group
N1 N 0.06214(14) 0.7917(4) 0.3357(3) 0.0563(8) Uani 1 1 d . . . . .
N2 N 0.2810(3) 1.0459(8) 0.4903(5) 0.065(2) Uani 0.660(4) 1 d D U P A 1
N2' N 0.2637(7) 1.0841(15) 0.4991(10) 0.065(2) Uani 0.340(4) 1 d D . P A 2
O1 O 0.14906(12) 0.7926(3) 0.43676(19) 0.0559(6) Uani 1 1 d . . . . .
O2 O 0.41274(13) 1.0613(5) 0.2494(4) 0.0972(14) Uani 1 1 d . . . . .
O3 O 0.3185(5) 0.9662(11) 0.4973(10) 0.090(3) Uani 0.660(4) 1 d D U P A 1
O4 O 0.2505(3) 1.0612(8) 0.5606(5) 0.089(3) Uani 0.660(4) 1 d D U P A 1
O3' O 0.2966(11) 0.994(2) 0.503(2) 0.090(3) Uani 0.340(4) 1 d D . P A 2
O4' O 0.2339(6) 1.1334(17) 0.5559(11) 0.089(3) Uani 0.340(4) 1 d D . P A 2
C1 C 0.11447(14) 0.8387(4) 0.3676(2) 0.0423(7) Uani 1 1 d . . . . .
C2 C 0.12340(13) 0.9560(3) 0.2992(2) 0.0372(6) Uani 1 1 d . . . . .
C3 C 0.06473(14) 0.9773(4) 0.2415(3) 0.0472(8) Uani 1 1 d . . . . .
C4 C 0.03109(15) 0.8731(5) 0.2624(3) 0.0528(9) Uani 1 1 d . . . . .
C5 C -0.02481(18) 0.8607(8) 0.2158(4) 0.0826(17) Uani 1 1 d . . . . .
H5 H -0.0473 0.7887 0.2294 0.099 Uiso 1 1 calc R U . . .
C6 C -0.0462(2) 0.9598(8) 0.1479(4) 0.0893(15) Uani 1 1 d . U . . .
H6 H -0.0843 0.9547 0.1138 0.107 Uiso 1 1 calc R U . . .
C7 C -0.0143(2) 1.0637(8) 0.1290(4) 0.0934(16) Uani 1 1 d . U . . .
H7 H -0.0308 1.1306 0.0841 0.112 Uiso 1 1 calc R U . . .
C8 C 0.0427(2) 1.0740(6) 0.1747(4) 0.0762(14) Uani 1 1 d . . . . .
H8 H 0.0652 1.1454 0.1599 0.091 Uiso 1 1 calc R U . . .
C9 C 0.15398(17) 1.0703(4) 0.3628(3) 0.0549(9) Uani 1 1 d . . . . .
H9A H 0.1324 1.1518 0.3487 0.066 Uiso 1 1 calc R U . . .
H9B H 0.1589 1.0521 0.4386 0.066 Uiso 1 1 calc R U . . .
C10 C 0.21184(15) 1.0794(4) 0.3243(3) 0.0456(8) Uani 1 1 d . . . . .
H10 H 0.2057 1.1330 0.2594 0.055 Uiso 1 1 calc R U . . .
C11 C 0.22245(13) 0.9414(3) 0.2901(2) 0.0391(7) Uani 1 1 d . . . . .
H11 H 0.2257 0.8846 0.3532 0.047 Uiso 1 1 calc R U . . .
C12 C 0.16531(12) 0.9126(3) 0.2223(2) 0.0338(6) Uani 1 1 d . . . . .
H12 H 0.1607 0.9746 0.1624 0.041 Uiso 1 1 calc R U . . .
C13 C 0.15439(12) 0.7781(3) 0.1783(2) 0.0347(6) Uani 1 1 d . . . . .
C14 C 0.18040(14) 0.6697(4) 0.2254(3) 0.0450(7) Uani 1 1 d . . . . .
H14 H 0.2079 0.6796 0.2861 0.054 Uiso 1 1 calc R U . . .
C15 C 0.16745(19) 0.5463(4) 0.1865(4) 0.0560(9) Uani 1 1 d . . . . .
H15 H 0.1856 0.4721 0.2195 0.067 Uiso 1 1 calc R U . . .
C16 C 0.1279(2) 0.5352(4) 0.0996(4) 0.0597(11) Uani 1 1 d . . . . .
C17 C 0.10153(18) 0.6392(5) 0.0485(3) 0.0628(11) Uani 1 1 d . . . . .
H17 H 0.0748 0.6278 -0.0130 0.075 Uiso 1 1 calc R U . . .
C18 C 0.11467(16) 0.7625(4) 0.0886(3) 0.0467(8) Uani 1 1 d . . . . .
H18 H 0.0965 0.8362 0.0547 0.056 Uiso 1 1 calc R U . . .
C19 C 0.27603(13) 0.9304(4) 0.2464(3) 0.0429(7) Uani 1 1 d . . . . .
H19 H 0.2808 0.8608 0.2006 0.051 Uiso 1 1 calc R U . . .
C20 C 0.31797(15) 1.0171(4) 0.2704(3) 0.0474(8) Uani 1 1 d . . . . .
C21 C 0.31395(13) 1.1383(4) 0.3342(2) 0.0468(7) Uani 1 1 d . . . . .
H21 H 0.3492 1.1443 0.3867 0.056 Uiso 1 1 calc R U . . .
C22 C 0.26320(17) 1.1373(5) 0.3939(2) 0.0578(10) Uani 1 1 d D . . . .
H22 H 0.2548 1.2265 0.4171 0.069 Uiso 0.660(4) 1 calc R U P A 1
H22' H 0.2534 1.2307 0.4005 0.069 Uiso 0.340(4) 1 calc R U P A 2
C23 C 0.31066(13) 1.2595(4) 0.2661(3) 0.0391(7) Uani 1 1 d . . . . .
C24 C 0.29399(15) 1.2549(4) 0.1581(3) 0.0489(8) Uani 1 1 d . . . . .
H24 H 0.2842 1.1740 0.1254 0.059 Uiso 1 1 calc R U . . .
C25 C 0.29154(14) 1.3650(5) 0.0982(2) 0.0483(8) Uani 1 1 d . . . . .
H25 H 0.2800 1.3604 0.0249 0.058 Uiso 1 1 calc R U . . .
C26 C 0.30591(13) 1.4814(4) 0.1454(3) 0.0424(7) Uani 1 1 d . . . . .
C27 C 0.32228(16) 1.4896(4) 0.2518(3) 0.0491(8) Uani 1 1 d . . . . .
H27 H 0.3318 1.5711 0.2837 0.059 Uiso 1 1 calc DR U . . .
C28 C 0.32469(14) 1.3791(4) 0.3115(2) 0.0444(7) Uani 1 1 d . . . . .
H28 H 0.3361 1.3847 0.3847 0.053 Uiso 1 1 calc R U . . .
C29 C 0.37160(17) 0.9921(5) 0.2312(4) 0.0684(12) Uani 1 1 d . . . . .
H29 H 0.3740 0.9175 0.1892 0.082 Uiso 1 1 calc R U . . .
C30 C 0.0422(3) 0.6695(7) 0.3729(5) 0.101(2) Uani 1 1 d . . . . .
H30A H 0.0730 0.6274 0.4193 0.151 Uiso 1 1 calc R U . . .
H30B H 0.0295 0.6128 0.3132 0.151 Uiso 1 1 calc R U . . .
H30C H 0.0106 0.6860 0.4110 0.151 Uiso 1 1 calc R U . . .
Br1 Br 0.11636(11) 0.35868(15) 0.05101(15) 0.0819(5) Uani 0.660(4) 1 d . . P A 1
Br1' Br 0.09406(17) 0.3823(3) 0.0305(3) 0.0819(5) Uani 0.340(4) 1 d . . P A 2
Br2 Br 0.30698(2) 1.63122(3) 0.06126(3) 0.06354(15) Uani 1 1 d . . . . .
O5 O 0.4705(11) 0.564(2) 0.482(2) 0.243(11) Uani 0.5 1 d D U P B -1
C31 C 0.4942(15) 0.674(4) 0.5452(19) 0.243(11) Uani 0.5 1 d D U P B -1
H31A H 0.5360 0.6715 0.5536 0.292 Uiso 0.5 1 calc R U P B -1
H31B H 0.4827 0.6698 0.6152 0.292 Uiso 0.5 1 calc R U P B -1
C32 C 0.4726(18) 0.794(3) 0.491(3) 0.27(2) Uani 0.5 1 d D U P B -1
H32A H 0.5033 0.8409 0.4637 0.327 Uiso 0.5 1 calc R U P B -1
H32B H 0.4556 0.8517 0.5384 0.327 Uiso 0.5 1 calc R U P B -1
C33 C 0.4289(15) 0.748(3) 0.404(3) 0.26(2) Uani 0.5 1 d D U P B -1
H33A H 0.4269 0.8054 0.3420 0.313 Uiso 0.5 1 calc R U P B -1
H33B H 0.3911 0.7429 0.4254 0.313 Uiso 0.5 1 calc R U P B -1
C34 C 0.4513(7) 0.614(4) 0.382(2) 0.42(4) Uani 0.5 1 d D U P B -1
H34A H 0.4209 0.5593 0.3438 0.506 Uiso 0.5 1 calc R U P B -1
H34B H 0.4826 0.6203 0.3402 0.506 Uiso 0.5 1 calc R U P B -1

loop_
_atom_site_aniso_label
_atom_site_aniso_U_11
_atom_site_aniso_U_22
_atom_site_aniso_U_33
_atom_site_aniso_U_23
_atom_site_aniso_U_13
_atom_site_aniso_U_12
N1 0.0490(16) 0.073(2) 0.0472(16) 0.0076(15) 0.0090(13) -0.0254(16)
N2 0.079(5) 0.081(5) 0.037(2) -0.016(3) 0.013(3) -0.054(3)
N2' 0.079(5) 0.081(5) 0.037(2) -0.016(3) 0.013(3) -0.054(3)
O1 0.0613(15) 0.0712(18) 0.0337(12) 0.0088(12) 0.0028(11) -0.0023(13)
O2 0.0409(15) 0.095(3) 0.156(4) -0.006(3) 0.0179(19) -0.0297(17)
O3 0.130(8) 0.073(5) 0.057(3) 0.016(3) -0.013(6) -0.023(4)
O4 0.086(5) 0.145(7) 0.0363(17) 0.000(4) 0.010(3) -0.066(5)
O3' 0.130(8) 0.073(5) 0.057(3) 0.016(3) -0.013(6) -0.023(4)
O4' 0.086(5) 0.145(7) 0.0363(17) 0.000(4) 0.010(3) -0.066(5)
C1 0.0474(17) 0.0499(19) 0.0294(14) 0.0007(13) 0.0057(12) -0.0139(14)
C2 0.0363(14) 0.0422(17) 0.0337(14) -0.0024(12) 0.0069(11) -0.0094(12)
C3 0.0395(16) 0.066(2) 0.0377(16) 0.0010(15) 0.0097(13) 0.0043(15)
C4 0.0391(16) 0.079(3) 0.0404(16) -0.0053(18) 0.0076(13) -0.0136(17)
C5 0.041(2) 0.143(5) 0.064(3) -0.019(3) 0.0078(18) -0.016(3)
C6 0.052(2) 0.155(4) 0.060(2) -0.011(3) 0.0020(19) 0.029(2)
C7 0.077(3) 0.140(5) 0.064(3) 0.026(3) 0.012(2) 0.050(3)
C8 0.071(3) 0.094(4) 0.068(3) 0.026(3) 0.025(2) 0.033(3)
C9 0.059(2) 0.053(2) 0.058(2) -0.0208(17) 0.0249(16) -0.0226(17)
C10 0.0500(17) 0.0468(18) 0.0421(16) -0.0131(14) 0.0141(13) -0.0213(14)
C11 0.0372(15) 0.0427(17) 0.0363(14) -0.0052(13) 0.0023(11) -0.0179(13)
C12 0.0323(13) 0.0375(15) 0.0314(13) -0.0022(11) 0.0047(10) -0.0102(11)
C13 0.0361(13) 0.0388(16) 0.0298(13) -0.0029(12) 0.0067(11) -0.0117(12)
C14 0.0438(16) 0.0447(19) 0.0462(17) -0.0009(14) 0.0061(13) -0.0058(13)
C15 0.068(2) 0.0396(19) 0.066(2) -0.0067(17) 0.0255(19) -0.0049(17)
C16 0.077(3) 0.041(2) 0.068(3) -0.0223(19) 0.034(2) -0.0242(18)
C17 0.068(2) 0.071(3) 0.0483(18) -0.028(2) 0.0052(16) -0.027(2)
C18 0.0522(18) 0.050(2) 0.0352(16) -0.0036(14) -0.0018(13) -0.0127(15)
C19 0.0371(15) 0.0459(18) 0.0447(16) -0.0046(14) 0.0035(12) -0.0127(13)
C20 0.0352(15) 0.055(2) 0.050(2) 0.0007(16) -0.0004(13) -0.0148(14)
C21 0.0460(15) 0.054(2) 0.0375(14) -0.0013(16) -0.0023(12) -0.0254(17)
C22 0.074(2) 0.064(2) 0.0375(15) -0.0110(18) 0.0159(15) -0.043(2)
C23 0.0322(13) 0.0531(19) 0.0316(15) -0.0024(13) 0.0032(11) -0.0152(13)
C24 0.0507(18) 0.055(2) 0.0376(17) -0.0047(15) -0.0026(13) -0.0180(16)
C25 0.0446(16) 0.066(2) 0.0323(15) -0.0033(16) 0.0005(12) -0.0075(16)
C26 0.0370(15) 0.0495(19) 0.0413(17) 0.0046(14) 0.0076(12) 0.0075(13)
C27 0.060(2) 0.0468(19) 0.0409(17) -0.0066(15) 0.0095(15) -0.0001(16)
C28 0.0504(17) 0.052(2) 0.0305(14) -0.0041(14) 0.0054(12) -0.0075(15)
C29 0.0419(19) 0.068(3) 0.097(3) -0.002(2) 0.015(2) -0.0146(19)
C30 0.104(4) 0.101(5) 0.100(4) 0.022(4) 0.024(3) -0.055(4)
Br1 0.0995(12) 0.0485(6) 0.1010(8) -0.0350(6) 0.0257(8) -0.0215(7)
Br1' 0.0995(12) 0.0485(6) 0.1010(8) -0.0350(6) 0.0257(8) -0.0215(7)
Br2 0.0826(3) 0.0547(3) 0.0528(2) 0.01399(18) 0.00880(17) 0.0211(2)
O5 0.245(11) 0.249(12) 0.238(11) 0.003(5) 0.046(5) -0.004(5)
C31 0.245(11) 0.249(12) 0.238(11) 0.003(5) 0.046(5) -0.004(5)
C32 0.27(2) 0.27(2) 0.27(2) -0.001(7) 0.042(8) -0.001(7)
C33 0.26(2) 0.26(2) 0.26(2) 0.003(7) 0.041(8) 0.000(7)
C34 0.42(4) 0.42(4) 0.42(4) -0.002(7) 0.064(9) 0.000(7)

loop_
_atom_type_symbol
_atom_type_description
_atom_type_scat_dispersion_real
_atom_type_scat_dispersion_imag
_atom_type_scat_source
C C 0.0181 0.0091 'International Tables Vol C Tables 4.2.6.8 and 6.1.1.4'
H H 0.0000 0.0000 'International Tables Vol C Tables 4.2.6.8 and 6.1.1.4'
N N 0.0311 0.0180 'International Tables Vol C Tables 4.2.6.8 and 6.1.1.4'
O O 0.0492 0.0322 'International Tables Vol C Tables 4.2.6.8 and 6.1.1.4'
Br Br -0.6763 1.2805 'International Tables Vol C Tables 4.2.6.8 and 6.1.1.4'

loop_
_geom_angle_atom_site_label_1
_geom_angle_atom_site_label_2
_geom_angle_atom_site_label_3
_geom_angle
C1 N1 C4 111.4(3)
C1 N1 C30 123.1(4)
C4 N1 C30 125.5(4)
O3 N2 O4 122.4(9)
O3 N2 C22 125.1(7)
O4 N2 C22 112.5(7)
O4' N2' O3' 137(2)
O4' N2' C22 119.1(13)
O3' N2' C22 103.6(17)
O1 C1 N1 125.4(3)
O1 C1 C2 126.4(3)
N1 C1 C2 108.2(3)
C3 C2 C1 101.6(3)
C3 C2 C9 118.7(3)
C1 C2 C9 112.8(3)
C3 C2 C12 111.2(2)
C1 C2 C12 107.4(3)
C9 C2 C12 104.9(2)
C8 C3 C4 120.4(4)
C8 C3 C2 131.3(4)
C4 C3 C2 108.3(3)
C5 C4 C3 122.3(5)
C5 C4 N1 128.2(5)
C3 C4 N1 109.6(3)
C4 C5 C6 116.3(6)
C4 C5 H5 121.8
C6 C5 H5 121.8
C7 C6 C5 122.0(5)
C7 C6 H6 119.0
C5 C6 H6 119.0
C6 C7 C8 121.3(6)
C6 C7 H7 119.3
C8 C7 H7 119.3
C3 C8 C7 117.7(6)
C3 C8 H8 121.1
C7 C8 H8 121.1
C10 C9 C2 104.3(3)
C10 C9 H9A 110.9
C2 C9 H9A 110.9
C10 C9 H9B 110.9
C2 C9 H9B 110.9
H9A C9 H9B 108.9
C11 C10 C22 112.5(3)
C11 C10 C9 103.6(3)
C22 C10 C9 120.7(3)
C11 C10 H10 106.4
C22 C10 H10 106.4
C9 C10 H10 106.4
C19 C11 C10 112.0(3)
C19 C11 C12 120.7(3)
C10 C11 C12 100.0(3)
C19 C11 H11 107.8
C10 C11 H11 107.8
C12 C11 H11 107.8
C13 C12 C11 118.8(3)
C13 C12 C2 114.2(2)
C11 C12 C2 100.3(2)
C13 C12 H12 107.7
C11 C12 H12 107.7
C2 C12 H12 107.7
C14 C13 C18 118.7(3)
C14 C13 C12 122.7(3)
C18 C13 C12 118.6(3)
C13 C14 C15 121.6(3)
C13 C14 H14 119.2
C15 C14 H14 119.2
C16 C15 C14 117.8(4)
C16 C15 H15 121.1
C14 C15 H15 121.1
C15 C16 C17 123.1(4)
C15 C16 Br1' 129.9(4)
C17 C16 Br1' 106.8(4)
C15 C16 Br1 113.3(4)
C17 C16 Br1 123.5(4)
C16 C17 C18 118.5(3)
C16 C17 H17 120.7
C18 C17 H17 120.7
C17 C18 C13 120.2(4)
C17 C18 H18 119.9
C13 C18 H18 119.9
C20 C19 C11 121.2(3)
C20 C19 H19 119.4
C11 C19 H19 119.4
C19 C20 C29 117.5(4)
C19 C20 C21 124.7(3)
C29 C20 C21 117.8(3)
C20 C21 C23 111.3(3)
C20 C21 C22 113.1(3)
C23 C21 C22 108.8(3)
C20 C21 H21 107.8
C23 C21 H21 107.8
C22 C21 H21 107.8
N2' C22 C10 107.0(7)
N2' C22 C21 125.2(7)
C10 C22 C21 109.3(3)
C10 C22 N2 109.2(4)
C21 C22 N2 105.5(4)
C10 C22 H22 110.9
C21 C22 H22 110.9
N2 C22 H22 110.9
N2' C22 H22' 104.5
C10 C22 H22' 104.5
C21 C22 H22' 104.5
C28 C23 C24 117.9(3)
C28 C23 C21 119.8(3)
C24 C23 C21 122.3(3)
C25 C24 C23 121.3(3)
C25 C24 H24 119.3
C23 C24 H24 119.3
C26 C25 C24 119.3(3)
C26 C25 H25 120.4
C24 C25 H25 120.4
C25 C26 C27 121.0(3)
C25 C26 Br2 118.9(3)
C27 C26 Br2 120.0(3)
C28 C27 C26 119.6(4)
C28 C27 H27 120.2
C26 C27 H27 120.2
C27 C28 C23 120.9(3)
C27 C28 H28 119.5
C23 C28 H28 119.5
O2 C29 C20 123.6(5)
O2 C29 H29 118.2
C20 C29 H29 118.2
N1 C30 H30A 109.5
N1 C30 H30B 109.5
H30A C30 H30B 109.5
N1 C30 H30C 109.5
H30A C30 H30C 109.5
H30B C30 H30C 109.5
C34 O5 C31 105.9(10)
O5 C31 C32 108.0(8)
O5 C31 H31A 110.1
C32 C31 H31A 110.1
O5 C31 H31B 110.1
C32 C31 H31B 110.1
H31A C31 H31B 108.4
C31 C32 C33 104.3(9)
C31 C32 H32A 110.9
C33 C32 H32A 110.9
C31 C32 H32B 110.9
C33 C32 H32B 110.9
H32A C32 H32B 108.9
C32 C33 C34 101.8(11)
C32 C33 H33A 111.4
C34 C33 H33A 111.4
C32 C33 H33B 111.4
C34 C33 H33B 111.4
H33A C33 H33B 109.3
O5 C34 C33 103.5(11)
O5 C34 H34A 111.1
C33 C34 H34A 111.1
O5 C34 H34B 111.1
C33 C34 H34B 111.1
H34A C34 H34B 109.0

loop_
_geom_bond_atom_site_label_1
_geom_bond_atom_site_label_2
_geom_bond_distance
N1 C1 1.347(4)
N1 C4 1.395(6)
N1 C30 1.458(6)
N2 O3 1.211(9)
N2 O4 1.264(8)
N2 C22 1.572(8)
N2' O4' 1.214(12)
N2' O3' 1.216(13)
N2' C22 1.469(11)
O1 C1 1.219(5)
O2 C29 1.210(6)
C1 C2 1.537(4)
C2 C3 1.502(5)
C2 C9 1.557(5)
C2 C12 1.585(4)
C3 C8 1.374(6)
C3 C4 1.395(6)
C4 C5 1.386(5)
C5 C6 1.396(10)
C5 H5 0.9500
C6 C7 1.361(11)
C6 H6 0.9500
C7 C8 1.404(8)
C7 H7 0.9500
C8 H8 0.9500
C9 C10 1.545(5)
C9 H9A 0.9900
C9 H9B 0.9900
C10 C11 1.526(5)
C10 C22 1.530(5)
C10 H10 1.0000
C11 C19 1.484(4)
C11 C12 1.536(4)
C11 H11 1.0000
C12 C13 1.509(4)
C12 H12 1.0000
C13 C14 1.378(5)
C13 C18 1.394(5)
C14 C15 1.388(5)
C14 H14 0.9500
C15 C16 1.362(7)
C15 H15 0.9500
C16 C17 1.364(8)
C16 Br1' 1.931(5)
C16 Br1 1.935(4)
C17 C18 1.393(6)
C17 H17 0.9500
C18 H18 0.9500
C19 C20 1.345(5)
C19 H19 0.9500
C20 C29 1.474(6)
C20 C21 1.512(6)
C21 C23 1.527(5)
C21 C22 1.538(5)
C21 H21 1.0000
C22 H22 1.0000
C22 H22' 1.0000
C23 C28 1.387(5)
C23 C24 1.398(5)
C24 C25 1.373(6)
C24 H24 0.9500
C25 C26 1.369(6)
C25 H25 0.9500
C26 C27 1.379(5)
C26 Br2 1.896(4)
C27 C28 1.376(6)
C27 H27 0.9500
C28 H28 0.9500
C29 H29 0.9500
C30 H30A 0.9800
C30 H30B 0.9800
C30 H30C 0.9800
O5 C34 1.417(14)
O5 C31 1.456(12)
C31 C32 1.482(13)
C31 H31A 0.9900
C31 H31B 0.9900
C32 C33 1.493(13)
C32 H32A 0.9900
C32 H32B 0.9900
C33 C34 1.527(13)
C33 H33A 0.9900
C33 H33B 0.9900
C34 H34A 0.9900
C34 H34B 0.9900
